data_4131712
loop_
_publ_author_name
'Li, Jian'
'Zhang, Wenhao'
'Zhang, Fei'
'Chen, Yu'
'Li, Ang'

_publ_section_title
;
 Total Synthesis of Longeracinphyllin A.
;
_journal_issue 42
_journal_name_full 'Journal of the American Chemical Society'
_journal_page_first 14893
_journal_page_last 14896
_journal_paper_doi 10.1021/jacs.7b09186
_journal_volume 139
_journal_year 2017
_chemical_formula_sum 'C18 H23 N O4'
_chemical_formula_weight 317.37
_space_group_crystal_system monoclinic
_space_group_IT_number 14
_space_group_name_Hall '-P 2ybc'
_space_group_name_H-M_alt 'P 1 21/c 1'
_atom_sites_solution_hydrogens geom
_audit_creation_method SHELXL-2013
_cell_angle_alpha 90
_cell_angle_beta 98.650(2)
_cell_angle_gamma 90
_cell_formula_units_Z 8
_cell_length_a 10.7920(11)
_cell_length_b 10.7448(11)
_cell_length_c 27.763(3)
_cell_measurement_reflns_used 2574
_cell_measurement_temperature 293(2)
_cell_measurement_theta_max 43.581
_cell_measurement_theta_min 4.815
_cell_volume 3182.7(6)
_computing_cell_refinement 'Bruker SMART'
_computing_data_collection 'Bruker SMART'
_computing_data_reduction 'Bruker SHELXTL'
_computing_molecular_graphics 'Bruker SHELXTL'
_computing_publication_material 'Bruker SHELXTL'
_computing_structure_refinement 'SHELXL-2013 (Sheldrick, 2013)'
_computing_structure_solution 'Bruker SHELXTL'
_diffrn_ambient_temperature 293(2)
_diffrn_measured_fraction_theta_full 0.999
_diffrn_measured_fraction_theta_max 0.999
_diffrn_measurement_device_type 'CCD area detector'
_diffrn_measurement_method 'phi and omega scans'
_diffrn_radiation_type MoK\a
_diffrn_radiation_wavelength 0.71073
_diffrn_reflns_av_R_equivalents 0.0434
_diffrn_reflns_av_unetI/netI 0.0461
_diffrn_reflns_Laue_measured_fraction_full 0.999
_diffrn_reflns_Laue_measured_fraction_max 0.999
_diffrn_reflns_limit_h_max 13
_diffrn_reflns_limit_h_min -13
_diffrn_reflns_limit_k_max 13
_diffrn_reflns_limit_k_min -10
_diffrn_reflns_limit_l_max 29
_diffrn_reflns_limit_l_min -33
_diffrn_reflns_number 17808
_diffrn_reflns_point_group_measured_fraction_full 0.999
_diffrn_reflns_point_group_measured_fraction_max 0.999
_diffrn_reflns_theta_full 25.242
_diffrn_reflns_theta_max 25.500
_diffrn_reflns_theta_min 1.484
_exptl_absorpt_coefficient_mu 0.093
_exptl_absorpt_correction_T_max 0.7456
_exptl_absorpt_correction_T_min 0.6465
_exptl_absorpt_correction_type multi-scan
_exptl_absorpt_process_details sadabs
_exptl_crystal_colour colorless
_exptl_crystal_density_diffrn 1.325
_exptl_crystal_description prismatic
_exptl_crystal_F_000 1360
_exptl_crystal_size_max 0.180
_exptl_crystal_size_mid 0.170
_exptl_crystal_size_min 0.120
_refine_diff_density_max 0.240
_refine_diff_density_min -0.178
_refine_diff_density_rms 0.045
_refine_ls_extinction_method none
_refine_ls_goodness_of_fit_ref 1.066
_refine_ls_hydrogen_treatment constr
_refine_ls_matrix_type full
_refine_ls_number_parameters 419
_refine_ls_number_reflns 5911
_refine_ls_number_restraints 0
_refine_ls_restrained_S_all 1.066
_refine_ls_R_factor_all 0.0882
_refine_ls_R_factor_gt 0.0615
_refine_ls_shift/su_max 0.001
_refine_ls_shift/su_mean 0.000
_refine_ls_structure_factor_coef Fsqd
_refine_ls_weighting_details 'w=1/[\s^2^(Fo^2^)+(0.0701P)^2^+0.3506P] where P=(Fo^2^+2Fc^2^)/3'
_refine_ls_weighting_scheme calc
_refine_ls_wR_factor_gt 0.1354
_refine_ls_wR_factor_ref 0.1498
_reflns_Friedel_coverage 0.000
_reflns_number_gt 4272
_reflns_number_total 5911
_reflns_threshold_expression 'I > 2\s(I)'
_cod_data_source_file ja7b09186_si_002.cif
_cod_data_source_block cd16081
_cod_original_sg_symbol_H-M 'P 21/c'
_cod_database_code 4131712
_shelx_space_group_comment
; 
The symmetry employed for this shelxl refinement is uniquely defined 
by the following loop, which should always be used as a source of 
symmetry information in preference to the above space-group names. 
They are only intended as comments. 
;
_shelx_estimated_absorpt_t_min 0.983
_shelx_estimated_absorpt_t_max 0.989
_shelxl_version_number 2013-4

loop_
_space_group_symop_operation_xyz
'x, y, z'
'-x, y+1/2, -z+1/2'
'-x, -y, -z'
'x, -y-1/2, z-1/2'

loop_
_atom_site_label
_atom_site_type_symbol
_atom_site_fract_x
_atom_site_fract_y
_atom_site_fract_z
_atom_site_U_iso_or_equiv
_atom_site_adp_type
_atom_site_occupancy
_atom_site_site_symmetry_order
_atom_site_calc_flag
_atom_site_refinement_flags_posn
_atom_site_refinement_flags_adp
N1 N 0.17461(16) 0.04893(17) 0.30799(6) 0.0354(4) Uani 1 1 d . .
N2 N 0.32179(15) 0.94986(17) 0.17567(6) 0.0342(4) Uani 1 1 d . .
O1 O 0.38144(14) -0.00150(14) 0.32579(5) 0.0416(4) Uani 1 1 d . .
O2 O 0.22367(17) 0.30075(16) 0.39410(6) 0.0532(5) Uani 1 1 d . .
O3 O 0.17684(18) -0.23813(16) 0.31824(6) 0.0596(5) Uani 1 1 d . .
O4 O 0.21594(16) -0.28697(14) 0.39700(6) 0.0496(4) Uani 1 1 d . .
O5 O 0.11447(13) 1.00134(14) 0.16145(5) 0.0408(4) Uani 1 1 d . .
O6 O 0.26714(19) 0.66412(19) 0.10935(7) 0.0680(6) Uani 1 1 d . .
O7 O 0.2445(2) 1.25279(19) 0.07061(8) 0.0859(7) Uani 1 1 d . .
O8 O 0.32381(17) 1.22018(16) 0.14753(7) 0.0613(5) Uani 1 1 d . .
C1 C 0.1814(2) 0.1446(2) 0.27157(8) 0.0476(6) Uani 1 1 d . .
H1A H 0.1302 0.1212 0.2412 0.057 Uiso 1 1 calc R U
H1B H 0.2673 0.1538 0.2657 0.057 Uiso 1 1 calc R U
C2 C 0.1353(2) 0.2659(2) 0.28958(8) 0.0409(6) Uani 1 1 d . .
C3 C 0.1556(3) 0.3741(3) 0.27067(9) 0.0559(7) Uani 1 1 d . .
H3A H 0.1218 0.4458 0.2822 0.067 Uiso 1 1 calc R U
H3B H 0.2039 0.3793 0.2457 0.067 Uiso 1 1 calc R U
C4 C 0.0586(2) 0.2480(2) 0.33008(8) 0.0432(6) Uani 1 1 d . .
H4 H 0.0071 0.3222 0.3324 0.052 Uiso 1 1 calc R U
C5 C 0.1424(2) 0.2272(2) 0.37918(8) 0.0379(5) Uani 1 1 d . .
C6 C 0.1090(2) 0.1169(2) 0.40891(8) 0.0392(5) Uani 1 1 d . .
H6 H 0.0212 0.1335 0.4120 0.047 Uiso 1 1 calc R U
C7 C 0.1000(2) -0.0089(2) 0.37981(8) 0.0362(5) Uani 1 1 d . .
C8 C 0.0563(2) 0.0226(2) 0.32581(8) 0.0393(5) Uani 1 1 d . .
H8 H 0.0148 -0.0494 0.3087 0.047 Uiso 1 1 calc R U
C9 C -0.0269(2) 0.1364(2) 0.31767(9) 0.0470(6) Uani 1 1 d . .
H9A H -0.0912 0.1339 0.3386 0.056 Uiso 1 1 calc R U
H9B H -0.0672 0.1405 0.2840 0.056 Uiso 1 1 calc R U
C10 C 0.2737(2) -0.00509(19) 0.33408(7) 0.0323(5) Uani 1 1 d . .
C11 C 0.22911(19) -0.07342(19) 0.37681(7) 0.0327(5) Uani 1 1 d . .
C12 C 0.3328(2) -0.0705(2) 0.42141(8) 0.0415(6) Uani 1 1 d . .
H12A H 0.3003 -0.1079 0.4487 0.050 Uiso 1 1 calc R U
H12B H 0.4019 -0.1217 0.4145 0.050 Uiso 1 1 calc R U
C13 C 0.3834(2) 0.0580(2) 0.43664(9) 0.0478(6) Uani 1 1 d . .
H13A H 0.4711 0.0502 0.4505 0.057 Uiso 1 1 calc R U
H13B H 0.3788 0.1099 0.4078 0.057 Uiso 1 1 calc R U
C14 C 0.3150(3) 0.1226(3) 0.47322(9) 0.0562(7) Uani 1 1 d . .
H14A H 0.3387 0.2098 0.4747 0.067 Uiso 1 1 calc R U
H14B H 0.3425 0.0869 0.5051 0.067 Uiso 1 1 calc R U
C15 C 0.1725(2) 0.1139(2) 0.46222(8) 0.0515(7) Uani 1 1 d . .
H15A H 0.1383 0.1819 0.4791 0.062 Uiso 1 1 calc R U
H15B H 0.1476 0.0373 0.4766 0.062 Uiso 1 1 calc R U
C16 C 0.0062(2) -0.0931(2) 0.40000(10) 0.0546(7) Uani 1 1 d . .
H16A H -0.0710 -0.0489 0.4002 0.082 Uiso 1 1 calc R U
H16B H 0.0397 -0.1176 0.4326 0.082 Uiso 1 1 calc R U
H16C H -0.0090 -0.1658 0.3799 0.082 Uiso 1 1 calc R U
C17 C 0.2046(2) -0.2074(2) 0.35995(9) 0.0390(5) Uani 1 1 d . .
C18 C 0.1879(3) -0.4154(2) 0.38451(11) 0.0603(7) Uani 1 1 d . .
H18A H 0.1030 -0.4219 0.3684 0.090 Uiso 1 1 calc R U
H18B H 0.1980 -0.4648 0.4136 0.090 Uiso 1 1 calc R U
H18C H 0.2439 -0.4448 0.3632 0.090 Uiso 1 1 calc R U
C19 C 0.3224(2) 0.8715(2) 0.21844(8) 0.0441(6) Uani 1 1 d . .
H19A H 0.2379 0.8630 0.2259 0.053 Uiso 1 1 calc R U
H19B H 0.3740 0.9091 0.2463 0.053 Uiso 1 1 calc R U
C20 C 0.3741(2) 0.7451(2) 0.20820(8) 0.0459(6) Uani 1 1 d . .
C21 C 0.3670(3) 0.6489(3) 0.23668(10) 0.0662(8) Uani 1 1 d . .
H21A H 0.4042 0.5739 0.2302 0.079 Uiso 1 1 calc R U
H21B H 0.3246 0.6555 0.2634 0.079 Uiso 1 1 calc R U
C22 C 0.4400(2) 0.7444(2) 0.16420(9) 0.0488(6) Uani 1 1 d . .
H22 H 0.4931 0.6702 0.1653 0.059 Uiso 1 1 calc R U
C23 C 0.3472(2) 0.7431(2) 0.11685(9) 0.0462(6) Uani 1 1 d . .
C24 C 0.3719(2) 0.8388(2) 0.07916(8) 0.0482(6) Uani 1 1 d . .
H24 H 0.4586 0.8205 0.0749 0.058 Uiso 1 1 calc R U
C25 C 0.3814(2) 0.9758(2) 0.09887(8) 0.0404(6) Uani 1 1 d . .
C26 C 0.4356(2) 0.9682(2) 0.15335(8) 0.0411(6) Uani 1 1 d . .
H26 H 0.4770 1.0464 0.1645 0.049 Uiso 1 1 calc R U
C27 C 0.5223(2) 0.8590(3) 0.16655(10) 0.0527(7) Uani 1 1 d . .
H27A H 0.5684 0.8694 0.1991 0.063 Uiso 1 1 calc R U
H27B H 0.5817 0.8519 0.1437 0.063 Uiso 1 1 calc R U
C28 C 0.21836(19) 0.99675(19) 0.14953(7) 0.0318(5) Uani 1 1 d . .
C29 C 0.25222(19) 1.0425(2) 0.10069(8) 0.0379(5) Uani 1 1 d . .
C30 C 0.1425(2) 1.0182(3) 0.05970(9) 0.0521(7) Uani 1 1 d . .
H30A H 0.0736 1.0724 0.0647 0.062 Uiso 1 1 calc R U
H30B H 0.1685 1.0416 0.0290 0.062 Uiso 1 1 calc R U
C31 C 0.0943(2) 0.8862(3) 0.05526(9) 0.0598(8) Uani 1 1 d . .
H31A H 0.1057 0.8487 0.0874 0.072 Uiso 1 1 calc R U
H31B H 0.0050 0.8881 0.0434 0.072 Uiso 1 1 calc R U
C32 C 0.1572(3) 0.8048(3) 0.02176(9) 0.0682(8) Uani 1 1 d . .
H32A H 0.1230 0.8249 -0.0117 0.082 Uiso 1 1 calc R U
H32B H 0.1365 0.7186 0.0273 0.082 Uiso 1 1 calc R U
C33 C 0.3000(3) 0.8175(3) 0.02796(9) 0.0662(8) Uani 1 1 d . .
H33A H 0.3193 0.8861 0.0076 0.079 Uiso 1 1 calc R U
H33B H 0.3329 0.7425 0.0151 0.079 Uiso 1 1 calc R U
C34 C 0.4663(2) 1.0502(3) 0.07001(10) 0.0618(8) Uani 1 1 d . .
H34A H 0.4845 1.1297 0.0852 0.093 Uiso 1 1 calc R U
H34B H 0.4246 1.0621 0.0373 0.093 Uiso 1 1 calc R U
H34C H 0.5430 1.0054 0.0694 0.093 Uiso 1 1 calc R U
C35 C 0.2723(2) 1.1824(2) 0.10359(10) 0.0490(6) Uani 1 1 d . .
C36 C 0.3548(3) 1.3504(3) 0.15322(14) 0.0890(11) Uani 1 1 d . .
H36A H 0.3826 1.3807 0.1241 0.134 Uiso 1 1 calc R U
H36B H 0.4205 1.3610 0.1803 0.134 Uiso 1 1 calc R U
H36C H 0.2821 1.3962 0.1590 0.134 Uiso 1 1 calc R U

loop_
_atom_site_aniso_label
_atom_site_aniso_U_11
_atom_site_aniso_U_22
_atom_site_aniso_U_33
_atom_site_aniso_U_23
_atom_site_aniso_U_13
_atom_site_aniso_U_12
N1 0.0386(10) 0.0357(11) 0.0328(10) -0.0003(8) 0.0077(8) 0.0044(9)
N2 0.0336(10) 0.0399(11) 0.0294(9) -0.0025(8) 0.0055(8) 0.0043(8)
O1 0.0358(9) 0.0451(10) 0.0460(9) -0.0038(7) 0.0127(7) -0.0001(7)
O2 0.0670(12) 0.0387(10) 0.0518(10) -0.0044(8) 0.0019(9) -0.0067(9)
O3 0.0865(14) 0.0429(11) 0.0496(11) -0.0128(8) 0.0103(10) -0.0093(9)
O4 0.0635(11) 0.0282(9) 0.0574(11) 0.0030(8) 0.0105(8) -0.0045(8)
O5 0.0308(8) 0.0479(10) 0.0457(9) 0.0000(7) 0.0121(7) -0.0005(7)
O6 0.0821(14) 0.0588(13) 0.0616(12) -0.0094(10) 0.0060(10) -0.0167(11)
O7 0.129(2) 0.0601(14) 0.0733(15) 0.0268(11) 0.0292(13) 0.0051(13)
O8 0.0638(12) 0.0398(11) 0.0779(14) -0.0039(9) 0.0031(10) -0.0130(9)
C1 0.0578(15) 0.0496(15) 0.0361(13) 0.0060(11) 0.0096(11) 0.0089(12)
C2 0.0426(13) 0.0420(14) 0.0346(12) 0.0069(10) -0.0049(10) 0.0074(11)
C3 0.0647(17) 0.0526(17) 0.0486(15) 0.0119(13) 0.0025(13) 0.0075(14)
C4 0.0429(13) 0.0381(14) 0.0482(14) 0.0016(11) 0.0056(11) 0.0139(11)
C5 0.0412(13) 0.0311(13) 0.0430(13) -0.0070(10) 0.0113(10) 0.0066(11)
C6 0.0422(13) 0.0394(14) 0.0386(12) -0.0031(10) 0.0144(10) 0.0070(11)
C7 0.0358(12) 0.0355(13) 0.0388(12) 0.0001(10) 0.0108(9) -0.0008(10)
C8 0.0326(12) 0.0412(14) 0.0437(13) -0.0056(10) 0.0041(10) -0.0020(10)
C9 0.0343(13) 0.0564(17) 0.0492(14) 0.0009(12) 0.0028(11) 0.0076(11)
C10 0.0353(12) 0.0263(11) 0.0358(12) -0.0074(9) 0.0067(9) -0.0006(9)
C11 0.0354(11) 0.0271(12) 0.0362(12) -0.0005(9) 0.0078(9) 0.0015(9)
C12 0.0437(13) 0.0417(14) 0.0379(13) 0.0015(10) 0.0023(10) 0.0065(11)
C13 0.0453(14) 0.0478(15) 0.0463(14) -0.0065(12) -0.0058(11) 0.0022(12)
C14 0.0748(19) 0.0547(17) 0.0351(13) -0.0073(12) -0.0050(12) 0.0070(14)
C15 0.0721(18) 0.0503(16) 0.0347(13) -0.0029(11) 0.0163(12) 0.0114(14)
C16 0.0468(14) 0.0546(17) 0.0671(17) 0.0029(13) 0.0238(13) -0.0041(13)
C17 0.0384(13) 0.0342(13) 0.0459(14) -0.0029(11) 0.0108(10) -0.0009(10)
C18 0.0666(18) 0.0309(14) 0.083(2) -0.0007(13) 0.0110(15) -0.0070(13)
C19 0.0524(14) 0.0488(15) 0.0311(12) -0.0010(11) 0.0059(10) 0.0098(12)
C20 0.0465(14) 0.0516(16) 0.0372(13) -0.0006(12) -0.0014(10) 0.0125(12)
C21 0.085(2) 0.0550(18) 0.0589(17) 0.0100(14) 0.0111(15) 0.0198(16)
C22 0.0447(14) 0.0511(16) 0.0505(15) -0.0025(12) 0.0065(12) 0.0197(12)
C23 0.0499(15) 0.0455(15) 0.0457(14) -0.0130(12) 0.0160(11) 0.0055(12)
C24 0.0468(14) 0.0615(17) 0.0389(13) -0.0114(12) 0.0150(11) 0.0025(12)
C25 0.0344(12) 0.0483(15) 0.0402(13) 0.0000(11) 0.0116(10) -0.0036(11)
C26 0.0308(12) 0.0496(15) 0.0431(13) -0.0065(11) 0.0060(10) -0.0028(11)
C27 0.0311(12) 0.0718(19) 0.0543(15) -0.0053(13) 0.0036(11) 0.0105(12)
C28 0.0307(12) 0.0309(12) 0.0339(11) -0.0058(9) 0.0051(9) -0.0024(9)
C29 0.0338(12) 0.0439(14) 0.0365(12) 0.0048(10) 0.0070(10) -0.0024(10)
C30 0.0454(14) 0.0702(19) 0.0387(13) 0.0080(12) 0.0000(11) 0.0029(13)
C31 0.0454(15) 0.086(2) 0.0446(15) -0.0077(14) -0.0035(12) -0.0165(14)
C32 0.078(2) 0.088(2) 0.0363(14) -0.0125(14) -0.0004(13) -0.0178(17)
C33 0.077(2) 0.084(2) 0.0397(15) -0.0153(14) 0.0162(13) -0.0037(17)
C34 0.0502(16) 0.078(2) 0.0626(17) 0.0031(15) 0.0272(13) -0.0090(14)
C35 0.0500(15) 0.0469(16) 0.0544(16) 0.0078(13) 0.0217(13) -0.0011(12)
C36 0.087(2) 0.054(2) 0.130(3) -0.018(2) 0.027(2) -0.0259(18)

loop_
_atom_type_symbol
_atom_type_description
_atom_type_scat_dispersion_real
_atom_type_scat_dispersion_imag
_atom_type_scat_source
C C 0.0033 0.0016 'International Tables Vol C Tables 4.2.6.8 and 6.1.1.4'
H H 0.0000 0.0000 'International Tables Vol C Tables 4.2.6.8 and 6.1.1.4'
N N 0.0061 0.0033 'International Tables Vol C Tables 4.2.6.8 and 6.1.1.4'
O O 0.0106 0.0060 'International Tables Vol C Tables 4.2.6.8 and 6.1.1.4'

loop_
_geom_angle_atom_site_label_1
_geom_angle_atom_site_label_2
_geom_angle_atom_site_label_3
_geom_angle
C10 N1 C1 124.55(19)
C10 N1 C8 113.69(18)
C1 N1 C8 120.67(18)
C28 N2 C19 124.25(18)
C28 N2 C26 113.81(17)
C19 N2 C26 121.33(17)
C17 O4 C18 115.9(2)
C35 O8 C36 117.1(2)
N1 C1 C2 109.11(18)
N1 C1 H1A 109.9
C2 C1 H1A 109.9
N1 C1 H1B 109.9
C2 C1 H1B 109.9
H1A C1 H1B 108.3
C3 C2 C4 123.9(2)
C3 C2 C1 123.5(2)
C4 C2 C1 112.5(2)
C2 C3 H3A 120.0
C2 C3 H3B 120.0
H3A C3 H3B 120.0
C2 C4 C9 108.37(19)
C2 C4 C5 111.43(18)
C9 C4 C5 110.08(19)
C2 C4 H4 109.0
C9 C4 H4 109.0
C5 C4 H4 109.0
O2 C5 C6 123.0(2)
O2 C5 C4 120.7(2)
C6 C5 C4 116.1(2)
C5 C6 C15 115.6(2)
C5 C6 C7 113.17(17)
C15 C6 C7 117.53(19)
C5 C6 H6 102.5
C15 C6 H6 102.5
C7 C6 H6 102.5
C16 C7 C8 111.40(19)
C16 C7 C6 108.29(18)
C8 C7 C6 107.32(18)
C16 C7 C11 113.64(19)
C8 C7 C11 100.96(16)
C6 C7 C11 114.91(18)
N1 C8 C9 108.77(19)
N1 C8 C7 102.48(16)
C9 C8 C7 114.26(18)
N1 C8 H8 110.3
C9 C8 H8 110.3
C7 C8 H8 110.3
C8 C9 C4 106.03(18)
C8 C9 H9A 110.5
C4 C9 H9A 110.5
C8 C9 H9B 110.5
C4 C9 H9B 110.5
H9A C9 H9B 108.7
O1 C10 N1 126.5(2)
O1 C10 C11 125.48(19)
N1 C10 C11 108.06(18)
C17 C11 C10 105.95(16)
C17 C11 C12 109.76(18)
C10 C11 C12 109.75(18)
C17 C11 C7 108.59(17)
C10 C11 C7 102.35(16)
C12 C11 C7 119.47(17)
C13 C12 C11 115.46(19)
C13 C12 H12A 108.4
C11 C12 H12A 108.4
C13 C12 H12B 108.4
C11 C12 H12B 108.4
H12A C12 H12B 107.5
C14 C13 C12 114.3(2)
C14 C13 H13A 108.7
C12 C13 H13A 108.7
C14 C13 H13B 108.7
C12 C13 H13B 108.7
H13A C13 H13B 107.6
C13 C14 C15 114.7(2)
C13 C14 H14A 108.6
C15 C14 H14A 108.6
C13 C14 H14B 108.6
C15 C14 H14B 108.6
H14A C14 H14B 107.6
C14 C15 C6 118.86(19)
C14 C15 H15A 107.6
C6 C15 H15A 107.6
C14 C15 H15B 107.6
C6 C15 H15B 107.6
H15A C15 H15B 107.0
C7 C16 H16A 109.5
C7 C16 H16B 109.5
H16A C16 H16B 109.5
C7 C16 H16C 109.5
H16A C16 H16C 109.5
H16B C16 H16C 109.5
O3 C17 O4 123.5(2)
O3 C17 C11 124.3(2)
O4 C17 C11 112.22(19)
O4 C18 H18A 109.5
O4 C18 H18B 109.5
H18A C18 H18B 109.5
O4 C18 H18C 109.5
H18A C18 H18C 109.5
H18B C18 H18C 109.5
N2 C19 C20 108.84(18)
N2 C19 H19A 109.9
C20 C19 H19A 109.9
N2 C19 H19B 109.9
C20 C19 H19B 109.9
H19A C19 H19B 108.3
C21 C20 C22 124.3(2)
C21 C20 C19 122.6(2)
C22 C20 C19 113.0(2)
C20 C21 H21A 120.0
C20 C21 H21B 120.0
H21A C21 H21B 120.0
C20 C22 C27 107.9(2)
C20 C22 C23 111.7(2)
C27 C22 C23 110.4(2)
C20 C22 H22 108.9
C27 C22 H22 108.9
C23 C22 H22 108.9
O6 C23 C24 123.5(2)
O6 C23 C22 121.0(2)
C24 C23 C22 115.2(2)
C23 C24 C33 114.9(2)
C23 C24 C25 113.84(18)
C33 C24 C25 117.5(2)
C23 C24 H24 102.5
C33 C24 H24 102.5
C25 C24 H24 102.5
C34 C25 C26 111.91(19)
C34 C25 C24 108.67(19)
C26 C25 C24 106.73(19)
C34 C25 C29 112.5(2)
C26 C25 C29 101.55(17)
C24 C25 C29 115.26(18)
N2 C26 C27 108.67(19)
N2 C26 C25 101.72(16)
C27 C26 C25 114.18(19)
N2 C26 H26 110.6
C27 C26 H26 110.6
C25 C26 H26 110.6
C26 C27 C22 106.45(18)
C26 C27 H27A 110.4
C22 C27 H27A 110.4
C26 C27 H27B 110.4
C22 C27 H27B 110.4
H27A C27 H27B 108.6
O5 C28 N2 126.65(19)
O5 C28 C29 125.30(19)
N2 C28 C29 108.04(17)
C35 C29 C30 107.2(2)
C35 C29 C28 108.68(18)
C30 C29 C28 109.88(18)
C35 C29 C25 109.39(18)
C30 C29 C25 119.12(19)
C28 C29 C25 102.23(17)
C31 C30 C29 116.0(2)
C31 C30 H30A 108.3
C29 C30 H30A 108.3
C31 C30 H30B 108.3
C29 C30 H30B 108.3
H30A C30 H30B 107.4
C32 C31 C30 114.4(2)
C32 C31 H31A 108.7
C30 C31 H31A 108.7
C32 C31 H31B 108.7
C30 C31 H31B 108.7
H31A C31 H31B 107.6
C31 C32 C33 114.7(2)
C31 C32 H32A 108.6
C33 C32 H32A 108.6
C31 C32 H32B 108.6
C33 C32 H32B 108.6
H32A C32 H32B 107.6
C32 C33 C24 118.6(2)
C32 C33 H33A 107.7
C24 C33 H33A 107.7
C32 C33 H33B 107.7
C24 C33 H33B 107.7
H33A C33 H33B 107.1
C25 C34 H34A 109.5
C25 C34 H34B 109.5
H34A C34 H34B 109.5
C25 C34 H34C 109.5
H34A C34 H34C 109.5
H34B C34 H34C 109.5
O7 C35 O8 122.4(3)
O7 C35 C29 124.8(3)
O8 C35 C29 112.9(2)
O8 C36 H36A 109.5
O8 C36 H36B 109.5
H36A C36 H36B 109.5
O8 C36 H36C 109.5
H36A C36 H36C 109.5
H36B C36 H36C 109.5

loop_
_geom_bond_atom_site_label_1
_geom_bond_atom_site_label_2
_geom_bond_distance
N1 C10 1.331(3)
N1 C1 1.452(3)
N1 C8 1.465(3)
N2 C28 1.335(3)
N2 C19 1.455(3)
N2 C26 1.469(3)
O1 C10 1.219(2)
O2 C5 1.206(3)
O3 C17 1.198(3)
O4 C17 1.329(3)
O4 C18 1.443(3)
O5 C28 1.217(2)
O6 C23 1.206(3)
O7 C35 1.191(3)
O8 C35 1.326(3)
O8 C36 1.442(3)
C1 C2 1.507(3)
C1 H1A 0.9700
C1 H1B 0.9700
C2 C3 1.308(3)
C2 C4 1.505(3)
C3 H3A 0.9300
C3 H3B 0.9300
C4 C9 1.521(3)
C4 C5 1.535(3)
C4 H4 0.9800
C5 C6 1.519(3)
C6 C15 1.535(3)
C6 C7 1.570(3)
C6 H6 0.9800
C7 C16 1.526(3)
C7 C8 1.540(3)
C7 C11 1.569(3)
C8 C9 1.514(3)
C8 H8 0.9800
C9 H9A 0.9700
C9 H9B 0.9700
C10 C11 1.533(3)
C11 C17 1.525(3)
C11 C12 1.539(3)
C12 C13 1.521(3)
C12 H12A 0.9700
C12 H12B 0.9700
C13 C14 1.511(3)
C13 H13A 0.9700
C13 H13B 0.9700
C14 C15 1.525(4)
C14 H14A 0.9700
C14 H14B 0.9700
C15 H15A 0.9700
C15 H15B 0.9700
C16 H16A 0.9600
C16 H16B 0.9600
C16 H16C 0.9600
C18 H18A 0.9600
C18 H18B 0.9600
C18 H18C 0.9600
C19 C20 1.511(3)
C19 H19A 0.9700
C19 H19B 0.9700
C20 C21 1.311(4)
C20 C22 1.503(3)
C21 H21A 0.9300
C21 H21B 0.9300
C22 C27 1.514(4)
C22 C23 1.528(3)
C22 H22 0.9800
C23 C24 1.520(4)
C24 C33 1.531(3)
C24 C25 1.568(3)
C24 H24 0.9800
C25 C34 1.530(3)
C25 C26 1.540(3)
C25 C29 1.574(3)
C26 C27 1.511(3)
C26 H26 0.9800
C27 H27A 0.9700
C27 H27B 0.9700
C28 C29 1.537(3)
C29 C35 1.519(3)
C29 C30 1.536(3)
C30 C31 1.509(4)
C30 H30A 0.9700
C30 H30B 0.9700
C31 C32 1.510(4)
C31 H31A 0.9700
C31 H31B 0.9700
C32 C33 1.531(4)
C32 H32A 0.9700
C32 H32B 0.9700
C33 H33A 0.9700
C33 H33B 0.9700
C34 H34A 0.9600
C34 H34B 0.9600
C34 H34C 0.9600
C36 H36A 0.9600
C36 H36B 0.9600
C36 H36C 0.9600

loop_
_geom_torsion_atom_site_label_1
_geom_torsion_atom_site_label_2
_geom_torsion_atom_site_label_3
_geom_torsion_atom_site_label_4
_geom_torsion
C10 N1 C1 C2 -111.8(2)
C8 N1 C1 C2 55.5(3)
N1 C1 C2 C3 164.1(2)
N1 C1 C2 C4 -18.5(3)
C3 C2 C4 C9 136.0(2)
C1 C2 C4 C9 -41.4(2)
C3 C2 C4 C5 -102.7(3)
C1 C2 C4 C5 79.9(2)
C2 C4 C5 O2 54.3(3)
C9 C4 C5 O2 174.6(2)
C2 C4 C5 C6 -130.9(2)
C9 C4 C5 C6 -10.7(3)
O2 C5 C6 C15 8.1(3)
C4 C5 C6 C15 -166.50(19)
O2 C5 C6 C7 -131.5(2)
C4 C5 C6 C7 53.8(2)
C5 C6 C7 C16 -151.1(2)
C15 C6 C7 C16 70.1(3)
C5 C6 C7 C8 -30.7(2)
C15 C6 C7 C8 -169.54(19)
C5 C6 C7 C11 80.7(2)
C15 C6 C7 C11 -58.2(3)
C10 N1 C8 C9 145.46(19)
C1 N1 C8 C9 -23.1(3)
C10 N1 C8 C7 24.1(2)
C1 N1 C8 C7 -144.45(19)
C16 C7 C8 N1 -154.44(19)
C6 C7 C8 N1 87.19(19)
C11 C7 C8 N1 -33.5(2)
C16 C7 C8 C9 88.1(2)
C6 C7 C8 C9 -30.3(2)
C11 C7 C8 C9 -150.94(18)
N1 C8 C9 C4 -40.2(2)
C7 C8 C9 C4 73.6(2)
C2 C4 C9 C8 73.9(2)
C5 C4 C9 C8 -48.2(2)
C1 N1 C10 O1 -14.8(3)
C8 N1 C10 O1 177.1(2)
C1 N1 C10 C11 165.23(19)
C8 N1 C10 C11 -2.9(2)
O1 C10 C11 C17 -85.5(2)
N1 C10 C11 C17 94.5(2)
O1 C10 C11 C12 32.9(3)
N1 C10 C11 C12 -147.09(18)
O1 C10 C11 C7 160.8(2)
N1 C10 C11 C7 -19.2(2)
C16 C7 C11 C17 39.6(2)
C8 C7 C11 C17 -79.8(2)
C6 C7 C11 C17 165.14(18)
C16 C7 C11 C10 151.36(19)
C8 C7 C11 C10 31.98(19)
C6 C7 C11 C10 -83.1(2)
C16 C7 C11 C12 -87.2(2)
C8 C7 C11 C12 153.38(19)
C6 C7 C11 C12 38.3(3)
C17 C11 C12 C13 169.50(19)
C10 C11 C12 C13 53.4(2)
C7 C11 C12 C13 -64.2(3)
C11 C12 C13 C14 90.2(2)
C12 C13 C14 C15 -44.3(3)
C13 C14 C15 C6 -35.6(3)
C5 C6 C15 C14 -54.2(3)
C7 C6 C15 C14 83.7(3)
C18 O4 C17 O3 -2.3(3)
C18 O4 C17 C11 176.88(19)
C10 C11 C17 O3 -26.8(3)
C12 C11 C17 O3 -145.2(2)
C7 C11 C17 O3 82.5(3)
C10 C11 C17 O4 154.02(18)
C12 C11 C17 O4 35.6(2)
C7 C11 C17 O4 -96.7(2)
C28 N2 C19 C20 117.1(2)
C26 N2 C19 C20 -53.4(3)
N2 C19 C20 C21 -168.5(2)
N2 C19 C20 C22 14.9(3)
C21 C20 C22 C27 -132.4(3)
C19 C20 C22 C27 44.2(3)
C21 C20 C22 C23 106.1(3)
C19 C20 C22 C23 -77.4(3)
C20 C22 C23 O6 -54.6(3)
C27 C22 C23 O6 -174.7(2)
C20 C22 C23 C24 131.1(2)
C27 C22 C23 C24 11.0(3)
O6 C23 C24 C33 -8.2(3)
C22 C23 C24 C33 165.9(2)
O6 C23 C24 C25 131.4(2)
C22 C23 C24 C25 -54.5(3)
C23 C24 C25 C34 152.1(2)
C33 C24 C25 C34 -69.4(3)
C23 C24 C25 C26 31.3(3)
C33 C24 C25 C26 169.7(2)
C23 C24 C25 C29 -80.6(2)
C33 C24 C25 C29 57.8(3)
C28 N2 C26 C27 -147.64(19)
C19 N2 C26 C27 23.8(3)
C28 N2 C26 C25 -26.9(2)
C19 N2 C26 C25 144.6(2)
C34 C25 C26 N2 154.4(2)
C24 C25 C26 N2 -86.8(2)
C29 C25 C26 N2 34.2(2)
C34 C25 C26 C27 -88.8(3)
C24 C25 C26 C27 30.0(2)
C29 C25 C26 C27 151.07(19)
N2 C26 C27 C22 39.3(2)
C25 C26 C27 C22 -73.5(2)
C20 C22 C27 C26 -74.4(2)
C23 C22 C27 C26 48.0(2)
C19 N2 C28 O5 14.2(3)
C26 N2 C28 O5 -174.6(2)
C19 N2 C28 C29 -164.73(19)
C26 N2 C28 C29 6.4(2)
O5 C28 C29 C35 81.8(3)
N2 C28 C29 C35 -99.2(2)
O5 C28 C29 C30 -35.1(3)
N2 C28 C29 C30 143.8(2)
O5 C28 C29 C25 -162.6(2)
N2 C28 C29 C25 16.4(2)
C34 C25 C29 C35 -35.7(3)
C26 C25 C29 C35 84.0(2)
C24 C25 C29 C35 -161.04(19)
C34 C25 C29 C30 87.9(3)
C26 C25 C29 C30 -152.3(2)
C24 C25 C29 C30 -37.4(3)
C34 C25 C29 C28 -150.8(2)
C26 C25 C29 C28 -31.0(2)
C24 C25 C29 C28 83.9(2)
C35 C29 C30 C31 -171.5(2)
C28 C29 C30 C31 -53.6(3)
C25 C29 C30 C31 63.7(3)
C29 C30 C31 C32 -90.4(3)
C30 C31 C32 C33 44.1(3)
C31 C32 C33 C24 35.9(4)
C23 C24 C33 C32 54.5(4)
C25 C24 C33 C32 -83.6(3)
C36 O8 C35 O7 -4.9(4)
C36 O8 C35 C29 175.8(2)
C30 C29 C35 O7 -25.7(3)
C28 C29 C35 O7 -144.4(3)
C25 C29 C35 O7 104.7(3)
C30 C29 C35 O8 153.6(2)
C28 C29 C35 O8 34.9(3)
C25 C29 C35 O8 -75.9(2)
